data_7123687
loop_
_publ_author_name
'Chen, Yuan'
'Qian, Cheng'
'Zhao, Qian'
'Cheng, Ming'
'Dong, Xinran'
'Zhao, Yue'
'Jiang, Juli'
'Wang, Leyong'

_publ_section_title
;
 Adjustable Chiral Self-sorting and Self-discriminating Behaviour between
 Diamond-like Tr\"oger&#x2019;s Base-linked Cryptands
;
_journal_name_full 'Chemical Communications'
_journal_paper_doi 10.1039/C9CC03577J
_journal_year 2019
_chemical_formula_sum 'C29 H35 F3 N2 O10'
_chemical_formula_weight 628.59
_space_group_crystal_system triclinic
_space_group_IT_number 2
_space_group_name_Hall '-P 1'
_space_group_name_H-M_alt 'P -1'
_symmetry_space_group_name_Hall '-P 1'
_symmetry_space_group_name_H-M 'P -1'
_atom_sites_solution_hydrogens geom
_audit_creation_method SHELXL-2018/3
_audit_update_record
;
2019-01-10 deposited with the CCDC.    2019-06-18 downloaded from the CCDC.
;
_cell_angle_alpha 87.221(4)
_cell_angle_beta 88.432(3)
_cell_angle_gamma 88.271(4)
_cell_formula_units_Z 2
_cell_length_a 8.8086(12)
_cell_length_b 11.8096(16)
_cell_length_c 15.178(2)
_cell_measurement_reflns_used 2716
_cell_measurement_temperature 173(2)
_cell_measurement_theta_max 26.80
_cell_measurement_theta_min 2.31
_cell_volume 1575.8(4)
_computing_structure_refinement 'SHELXL-2018/3 (Sheldrick, 2018)'
_computing_structure_solution 'SHELXT 2014/5 (Sheldrick, 2014)'
_diffrn_ambient_temperature 173(2)
_diffrn_measured_fraction_theta_full 0.988
_diffrn_measured_fraction_theta_max 0.988
_diffrn_measurement_device_type 'Bruker APEX-II CCD'
_diffrn_measurement_method '\f and \w scans'
_diffrn_radiation_type MoK\a
_diffrn_radiation_wavelength 0.71073
_diffrn_reflns_av_R_equivalents 0.0494
_diffrn_reflns_av_unetI/netI 0.0908
_diffrn_reflns_Laue_measured_fraction_full 0.988
_diffrn_reflns_Laue_measured_fraction_max 0.988
_diffrn_reflns_limit_h_max 10
_diffrn_reflns_limit_h_min -10
_diffrn_reflns_limit_k_max 14
_diffrn_reflns_limit_k_min -10
_diffrn_reflns_limit_l_max 18
_diffrn_reflns_limit_l_min -17
_diffrn_reflns_number 10541
_diffrn_reflns_point_group_measured_fraction_full 0.988
_diffrn_reflns_point_group_measured_fraction_max 0.988
_diffrn_reflns_theta_full 25.009
_diffrn_reflns_theta_max 25.009
_diffrn_reflns_theta_min 2.137
_exptl_absorpt_coefficient_mu 0.111
_exptl_crystal_density_diffrn 1.325
_exptl_crystal_description block
_exptl_crystal_F_000 660
_exptl_crystal_size_max 0.190
_exptl_crystal_size_mid 0.170
_exptl_crystal_size_min 0.160
_refine_diff_density_max 0.297
_refine_diff_density_min -0.244
_refine_diff_density_rms 0.054
_refine_ls_extinction_method none
_refine_ls_goodness_of_fit_ref 0.985
_refine_ls_hydrogen_treatment constr
_refine_ls_matrix_type full
_refine_ls_number_parameters 425
_refine_ls_number_reflns 5498
_refine_ls_number_restraints 36
_refine_ls_restrained_S_all 1.014
_refine_ls_R_factor_all 0.1163
_refine_ls_R_factor_gt 0.0590
_refine_ls_shift/su_max 0.000
_refine_ls_shift/su_mean 0.000
_refine_ls_structure_factor_coef Fsqd
_refine_ls_weighting_details 'w=1/[\s^2^(Fo^2^)+(0.0748P)^2^+0.3851P] where P=(Fo^2^+2Fc^2^)/3'
_refine_ls_weighting_scheme calc
_refine_ls_wR_factor_gt 0.1335
_refine_ls_wR_factor_ref 0.1593
_reflns_Friedel_coverage 0.000
_reflns_number_gt 3249
_reflns_number_total 5498
_reflns_threshold_expression 'I > 2\s(I)'
_cod_data_source_file c9cc03577j2.cif
_cod_data_source_block 20181225wly_0m_a_sq
_cod_database_code 7123687
_shelx_shelxl_version_number 2018/3
_shelx_space_group_comment
;
The symmetry employed for this shelxl refinement is uniquely defined
by the following loop, which should always be used as a source of
symmetry information in preference to the above space-group names.
They are only intended as comments.
;
_shelx_estimated_absorpt_t_min 0.979
_shelx_estimated_absorpt_t_max 0.982

loop_
_space_group_symop_operation_xyz
'x, y, z'
'-x, -y, -z'

loop_
_atom_site_label
_atom_site_type_symbol
_atom_site_fract_x
_atom_site_fract_y
_atom_site_fract_z
_atom_site_U_iso_or_equiv
_atom_site_adp_type
_atom_site_occupancy
_atom_site_site_symmetry_order
_atom_site_calc_flag
_atom_site_refinement_flags_posn
_atom_site_refinement_flags_adp
_atom_site_refinement_flags_occupancy
_atom_site_disorder_assembly
_atom_site_disorder_group
C1 C 0.7111(3) 0.4724(3) 0.09547(19) 0.0208(7) Uani 1 1 d . . . . .
C2 C 0.5870(3) 0.4042(3) 0.08990(18) 0.0206(7) Uani 1 1 d . . . . .
H2 H 0.600089 0.332072 0.065212 0.025 Uiso 1 1 calc R U . . .
C3 C 0.4423(3) 0.4398(3) 0.12005(18) 0.0203(7) Uani 1 1 d . . . . .
C4 C 0.4274(3) 0.5465(3) 0.15350(19) 0.0197(7) Uani 1 1 d . . . . .
C5 C 0.5487(3) 0.6187(3) 0.15637(19) 0.0222(7) Uani 1 1 d . . . . .
H5 H 0.533741 0.692999 0.176936 0.027 Uiso 1 1 calc R U . . .
C6 C 0.6919(3) 0.5807(3) 0.12879(19) 0.0216(7) Uani 1 1 d . . . . .
C7 C 0.8894(4) 0.3360(3) 0.0314(2) 0.0281(8) Uani 1 1 d . . . . .
H7A H 0.977020 0.344407 -0.010434 0.034 Uiso 1 1 calc R U . . .
H7B H 0.800525 0.316678 -0.002863 0.034 Uiso 1 1 calc R U . . .
C8 C 0.9237(3) 0.2406(3) 0.0963(2) 0.0293(8) Uani 1 1 d . . . . .
H8A H 0.975899 0.177641 0.065765 0.035 Uiso 1 1 calc R U . . .
H8B H 0.992188 0.266312 0.141447 0.035 Uiso 1 1 calc R U . . .
C9 C 0.8104(4) 0.1244(3) 0.2102(2) 0.0365(9) Uani 1 1 d . . . . .
H9A H 0.865092 0.161096 0.256766 0.044 Uiso 1 1 calc R U . . .
H9B H 0.871900 0.057899 0.191380 0.044 Uiso 1 1 calc R U . . .
C10 C 0.6565(4) 0.0881(3) 0.2446(2) 0.0335(9) Uani 1 1 d . . . . .
H10A H 0.583642 0.153574 0.243119 0.040 Uiso 1 1 calc R U . . .
H10B H 0.617551 0.029075 0.207700 0.040 Uiso 1 1 calc R U . . .
C11 C 0.5523(4) -0.0266(3) 0.3643(2) 0.0339(9) Uani 1 1 d . . . . .
H11A H 0.573109 -0.053726 0.425648 0.041 Uiso 1 1 calc R U . . .
H11B H 0.550996 -0.093892 0.327859 0.041 Uiso 1 1 calc R U . . .
C12 C 0.3992(4) 0.0312(3) 0.3625(2) 0.0299(8) Uani 1 1 d . . . . .
H12A H 0.377442 0.059330 0.301536 0.036 Uiso 1 1 calc R U . . .
H12B H 0.320627 -0.023625 0.381658 0.036 Uiso 1 1 calc R U . . .
C13 C 0.8168(4) 0.7434(3) 0.1826(2) 0.0300(8) Uani 1 1 d . . . . .
H13A H 0.732117 0.793928 0.161849 0.036 Uiso 1 1 calc R U . . .
H13B H 0.912521 0.784133 0.171294 0.036 Uiso 1 1 calc R U . . .
C14 C 0.7962(4) 0.7184(3) 0.2811(2) 0.0344(9) Uani 1 1 d . . . . .
H14A H 0.788139 0.790417 0.311818 0.041 Uiso 1 1 calc R U . . .
H14B H 0.701088 0.677096 0.293044 0.041 Uiso 1 1 calc R U . . .
C15 C 0.8835(4) 0.5846(3) 0.3920(2) 0.0377(9) Uani 1 1 d . . . . .
H15A H 0.799986 0.622770 0.425199 0.045 Uiso 1 1 calc R U . . .
H15B H 0.972660 0.576128 0.430377 0.045 Uiso 1 1 calc R U . . .
C16 C 0.8350(4) 0.4696(3) 0.3667(2) 0.0394(9) Uani 1 1 d . . . . .
H16A H 0.756408 0.478265 0.321226 0.047 Uiso 1 1 calc R U . . .
H16B H 0.922990 0.426580 0.341874 0.047 Uiso 1 1 calc R U . . .
C17 C 0.7409(4) 0.2968(3) 0.4244(2) 0.0335(9) Uani 1 1 d . . . . .
H17A H 0.836244 0.251203 0.417025 0.040 Uiso 1 1 calc R U . . .
H17B H 0.685085 0.296666 0.368672 0.040 Uiso 1 1 calc R U . . .
C18 C 0.6458(4) 0.2451(3) 0.4986(2) 0.0321(8) Uani 1 1 d . . . . .
H18A H 0.630230 0.164556 0.487066 0.039 Uiso 1 1 calc R U . . .
H18B H 0.702223 0.247197 0.553969 0.039 Uiso 1 1 calc R U . . .
C19 C 0.4177(4) 0.3223(3) 0.43408(19) 0.0256(8) Uani 1 1 d . . . . .
C20 C 0.3881(3) 0.4327(3) 0.40578(19) 0.0252(8) Uani 1 1 d . . . . .
H20 H 0.420328 0.492147 0.440195 0.030 Uiso 1 1 calc R U . . .
C21 C 0.3118(3) 0.4599(3) 0.32747(19) 0.0214(7) Uani 1 1 d . . . . .
C22 C 0.2631(3) 0.3710(3) 0.27934(19) 0.0214(7) Uani 1 1 d . . . . .
C23 C 0.2845(3) 0.2590(3) 0.3096(2) 0.0252(8) Uani 1 1 d . . . . .
H23 H 0.245154 0.199871 0.277437 0.030 Uiso 1 1 calc R U . . .
C24 C 0.3634(4) 0.2325(3) 0.3867(2) 0.0274(8) Uani 1 1 d . . . . .
C25 C 0.2948(3) 0.5813(3) 0.29428(19) 0.0235(7) Uani 1 1 d . . . . .
H25A H 0.384217 0.623974 0.310342 0.028 Uiso 1 1 calc R U . . .
H25B H 0.202985 0.616892 0.321548 0.028 Uiso 1 1 calc R U . . .
C26 C 0.1535(3) 0.5088(3) 0.1762(2) 0.0225(7) Uani 1 1 d . . . . .
H26A H 0.063446 0.527700 0.213663 0.027 Uiso 1 1 calc R U . . .
H26B H 0.125380 0.521279 0.113665 0.027 Uiso 1 1 calc R U . . .
C27 C 0.3110(3) 0.3603(3) 0.1231(2) 0.0232(7) Uani 1 1 d . . . . .
H27A H 0.261426 0.364051 0.065250 0.028 Uiso 1 1 calc R U . . .
H27B H 0.349147 0.281507 0.135082 0.028 Uiso 1 1 calc R U . . .
C28 C 0.2554(6) 0.9804(4) 0.1022(3) 0.0565(12) Uani 1 1 d . . . . .
C29 C 0.2923(4) 0.8675(3) 0.1520(2) 0.0347(9) Uani 1 1 d . . . . .
F1 F 0.1091(13) 0.9804(11) 0.0669(9) 0.077(3) Uani 0.410(11) 1 d . U P A 1
F2 F 0.3397(14) 0.9836(10) 0.0221(8) 0.116(5) Uani 0.410(11) 1 d . U P A 1
F3 F 0.2758(16) 1.0666(7) 0.1364(7) 0.076(3) Uani 0.410(11) 1 d . U P A 1
N1 N 0.1988(3) 0.3916(2) 0.19297(15) 0.0207(6) Uani 1 1 d . . . . .
N2 N 0.2814(3) 0.5848(2) 0.19566(16) 0.0216(6) Uani 1 1 d . . . . .
H2A H 0.255620 0.664160 0.173863 0.026 Uiso 1 1 calc R U . . .
O1 O 0.8580(2) 0.44306(18) 0.07092(14) 0.0274(5) Uani 1 1 d . . . . .
O2 O 0.8215(2) 0.64213(18) 0.13249(14) 0.0277(5) Uani 1 1 d . . . . .
O3 O 0.7862(2) 0.20165(19) 0.13786(14) 0.0327(6) Uani 1 1 d . . . . .
O4 O 0.6733(3) 0.0445(2) 0.33249(14) 0.0402(7) Uani 1 1 d . . . . .
O5 O 0.3935(3) 0.12484(18) 0.42014(14) 0.0345(6) Uani 1 1 d . . . . .
O6 O 0.9218(2) 0.65159(19) 0.31352(14) 0.0351(6) Uani 1 1 d . . . . .
O7 O 0.7757(3) 0.4103(2) 0.44293(14) 0.0340(6) Uani 1 1 d . . . . .
O8 O 0.4985(2) 0.30142(19) 0.51094(13) 0.0313(6) Uani 1 1 d . . . . .
O9 O 0.4031(3) 0.8649(2) 0.1989(2) 0.0604(9) Uani 1 1 d . . . . .
O10 O 0.2032(3) 0.79009(19) 0.13857(15) 0.0343(6) Uani 1 1 d . . . . .
F1' F 0.1741(11) 0.9810(7) 0.0378(5) 0.069(2) Uani 0.590(11) 1 d . U P A 2
F2' F 0.3802(7) 1.0420(6) 0.0845(6) 0.099(3) Uani 0.590(11) 1 d . U P A 2
F3' F 0.1835(9) 1.0507(5) 0.1660(4) 0.077(2) Uani 0.590(11) 1 d . U P A 2

loop_
_atom_site_aniso_label
_atom_site_aniso_U_11
_atom_site_aniso_U_22
_atom_site_aniso_U_33
_atom_site_aniso_U_23
_atom_site_aniso_U_13
_atom_site_aniso_U_12
C1 0.0194(17) 0.0271(18) 0.0151(16) 0.0033(14) 0.0030(13) 0.0042(14)
C2 0.0267(18) 0.0188(17) 0.0162(16) -0.0009(13) -0.0006(13) 0.0004(14)
C3 0.0207(18) 0.0266(18) 0.0131(16) 0.0049(13) -0.0007(12) -0.0014(14)
C4 0.0181(17) 0.0208(17) 0.0195(17) 0.0037(13) 0.0021(13) 0.0020(14)
C5 0.0245(18) 0.0181(17) 0.0232(18) 0.0027(14) 0.0010(13) 0.0027(14)
C6 0.0184(17) 0.0246(18) 0.0213(17) 0.0031(14) 0.0042(13) -0.0040(14)
C7 0.0259(19) 0.0286(19) 0.0293(19) -0.0049(15) 0.0089(14) 0.0032(15)
C8 0.0233(19) 0.0296(19) 0.035(2) -0.0007(16) 0.0036(15) -0.0002(15)
C9 0.037(2) 0.042(2) 0.030(2) 0.0080(17) 0.0002(16) 0.0010(18)
C10 0.035(2) 0.036(2) 0.029(2) 0.0043(16) 0.0000(15) -0.0008(17)
C11 0.039(2) 0.035(2) 0.0259(19) 0.0090(16) 0.0026(15) 0.0007(17)
C12 0.041(2) 0.0231(19) 0.0253(19) 0.0032(15) -0.0007(15) -0.0005(16)
C13 0.0248(19) 0.0189(18) 0.047(2) -0.0048(16) 0.0029(16) -0.0031(15)
C14 0.0244(19) 0.038(2) 0.042(2) -0.0150(17) 0.0038(16) 0.0080(16)
C15 0.033(2) 0.048(2) 0.032(2) -0.0017(18) 0.0080(16) -0.0045(18)
C16 0.046(2) 0.044(2) 0.027(2) -0.0013(17) 0.0107(17) -0.0017(19)
C17 0.035(2) 0.037(2) 0.028(2) -0.0032(16) 0.0005(15) 0.0086(17)
C18 0.035(2) 0.036(2) 0.0251(19) 0.0011(16) -0.0049(15) 0.0076(17)
C19 0.0289(19) 0.035(2) 0.0123(16) 0.0024(14) 0.0024(13) 0.0031(16)
C20 0.0268(19) 0.0278(19) 0.0206(18) -0.0039(14) 0.0057(14) 0.0031(15)
C21 0.0170(17) 0.0246(18) 0.0220(17) -0.0001(14) 0.0032(13) 0.0029(14)
C22 0.0159(17) 0.0285(19) 0.0193(17) 0.0020(14) 0.0041(13) -0.0018(14)
C23 0.0275(19) 0.0231(18) 0.0250(18) 0.0007(14) 0.0018(14) -0.0040(15)
C24 0.033(2) 0.0273(19) 0.0207(18) 0.0053(15) 0.0041(14) 0.0043(16)
C25 0.0223(18) 0.0266(18) 0.0214(17) -0.0019(14) 0.0032(13) 0.0026(14)
C26 0.0154(17) 0.0256(18) 0.0260(18) 0.0035(14) -0.0013(13) 0.0007(14)
C27 0.0219(18) 0.0249(18) 0.0228(18) -0.0017(14) -0.0021(13) 0.0002(14)
C28 0.069(3) 0.034(3) 0.067(3) -0.001(2) -0.017(3) -0.001(2)
C29 0.037(2) 0.027(2) 0.040(2) -0.0060(17) -0.0057(18) 0.0068(18)
F1 0.068(6) 0.054(4) 0.105(7) 0.019(5) -0.031(4) 0.019(4)
F2 0.139(7) 0.112(7) 0.091(6) 0.027(5) 0.049(5) 0.003(5)
F3 0.109(7) 0.037(4) 0.083(6) 0.000(4) -0.026(5) -0.010(5)
N1 0.0190(14) 0.0235(15) 0.0194(14) -0.0015(11) 0.0006(11) 0.0003(11)
N2 0.0186(14) 0.0226(15) 0.0231(14) 0.0004(11) 0.0009(11) 0.0026(11)
O1 0.0238(13) 0.0271(13) 0.0311(13) -0.0034(10) 0.0079(10) 0.0003(10)
O2 0.0227(13) 0.0252(13) 0.0350(14) -0.0048(10) 0.0070(10) -0.0018(10)
O3 0.0275(13) 0.0334(14) 0.0359(14) 0.0114(11) 0.0033(10) -0.0039(11)
O4 0.0367(15) 0.0540(17) 0.0289(14) 0.0100(12) 0.0000(11) -0.0054(13)
O5 0.0531(16) 0.0259(13) 0.0235(13) 0.0052(10) 0.0005(11) 0.0042(12)
O6 0.0291(14) 0.0423(15) 0.0329(14) 0.0004(11) 0.0087(10) 0.0035(12)
O7 0.0370(14) 0.0389(15) 0.0259(13) -0.0032(11) 0.0049(10) -0.0028(12)
O8 0.0369(14) 0.0398(14) 0.0161(12) 0.0034(10) 0.0000(10) 0.0069(11)
O9 0.0606(19) 0.0358(16) 0.088(2) -0.0165(15) -0.0418(17) 0.0082(14)
O10 0.0355(15) 0.0252(13) 0.0425(15) -0.0029(11) -0.0078(11) 0.0007(11)
F1' 0.103(6) 0.045(3) 0.060(4) 0.005(3) -0.038(4) -0.003(4)
F2' 0.086(4) 0.073(4) 0.136(6) 0.045(4) -0.003(4) -0.033(3)
F3' 0.091(5) 0.051(3) 0.087(4) -0.019(3) -0.025(3) 0.044(3)

loop_
_atom_type_symbol
_atom_type_description
_atom_type_scat_dispersion_real
_atom_type_scat_dispersion_imag
_atom_type_scat_source
C C 0.0033 0.0016 'International Tables Vol C Tables 4.2.6.8 and 6.1.1.4'
H H 0.0000 0.0000 'International Tables Vol C Tables 4.2.6.8 and 6.1.1.4'
Cl Cl 0.1484 0.1585 'International Tables Vol C Tables 4.2.6.8 and 6.1.1.4'
N N 0.0061 0.0033 'International Tables Vol C Tables 4.2.6.8 and 6.1.1.4'
O O 0.0106 0.0060 'International Tables Vol C Tables 4.2.6.8 and 6.1.1.4'
F F 0.0171 0.0103 'International Tables Vol C Tables 4.2.6.8 and 6.1.1.4'

loop_
_geom_angle_atom_site_label_1
_geom_angle_atom_site_label_2
_geom_angle_atom_site_label_3
_geom_angle
O1 C1 C2 125.3(3)
O1 C1 C6 114.9(3)
C2 C1 C6 119.8(3)
C1 C2 C3 121.1(3)
C1 C2 H2 119.4
C3 C2 H2 119.4
C4 C3 C2 117.6(3)
C4 C3 C27 121.3(3)
C2 C3 C27 120.9(3)
C3 C4 C5 122.5(3)
C3 C4 N2 120.5(3)
C5 C4 N2 116.9(3)
C4 C5 C6 119.1(3)
C4 C5 H5 120.5
C6 C5 H5 120.5
O2 C6 C5 124.3(3)
O2 C6 C1 115.8(3)
C5 C6 C1 119.8(3)
O1 C7 C8 113.9(3)
O1 C7 H7A 108.8
C8 C7 H7A 108.8
O1 C7 H7B 108.8
C8 C7 H7B 108.8
H7A C7 H7B 107.7
O3 C8 C7 110.0(3)
O3 C8 H8A 109.7
C7 C8 H8A 109.7
O3 C8 H8B 109.7
C7 C8 H8B 109.7
H8A C8 H8B 108.2
O3 C9 C10 107.2(3)
O3 C9 H9A 110.3
C10 C9 H9A 110.3
O3 C9 H9B 110.3
C10 C9 H9B 110.3
H9A C9 H9B 108.5
O4 C10 C9 107.7(3)
O4 C10 H10A 110.2
C9 C10 H10A 110.2
O4 C10 H10B 110.2
C9 C10 H10B 110.2
H10A C10 H10B 108.5
O4 C11 C12 113.7(3)
O4 C11 H11A 108.8
C12 C11 H11A 108.8
O4 C11 H11B 108.8
C12 C11 H11B 108.8
H11A C11 H11B 107.7
O5 C12 C11 110.4(3)
O5 C12 H12A 109.6
C11 C12 H12A 109.6
O5 C12 H12B 109.6
C11 C12 H12B 109.6
H12A C12 H12B 108.1
O2 C13 C14 112.9(3)
O2 C13 H13A 109.0
C14 C13 H13A 109.0
O2 C13 H13B 109.0
C14 C13 H13B 109.0
H13A C13 H13B 107.8
O6 C14 C13 110.1(3)
O6 C14 H14A 109.6
C13 C14 H14A 109.6
O6 C14 H14B 109.6
C13 C14 H14B 109.6
H14A C14 H14B 108.2
O6 C15 C16 109.2(3)
O6 C15 H15A 109.8
C16 C15 H15A 109.8
O6 C15 H15B 109.8
C16 C15 H15B 109.8
H15A C15 H15B 108.3
O7 C16 C15 108.8(3)
O7 C16 H16A 109.9
C15 C16 H16A 109.9
O7 C16 H16B 109.9
C15 C16 H16B 109.9
H16A C16 H16B 108.3
O7 C17 C18 109.9(3)
O7 C17 H17A 109.7
C18 C17 H17A 109.7
O7 C17 H17B 109.7
C18 C17 H17B 109.7
H17A C17 H17B 108.2
O8 C18 C17 114.0(3)
O8 C18 H18A 108.8
C17 C18 H18A 108.8
O8 C18 H18B 108.8
C17 C18 H18B 108.8
H18A C18 H18B 107.6
C20 C19 O8 118.6(3)
C20 C19 C24 120.1(3)
O8 C19 C24 121.3(3)
C19 C20 C21 121.7(3)
C19 C20 H20 119.1
C21 C20 H20 119.1
C22 C21 C20 117.9(3)
C22 C21 C25 121.9(3)
C20 C21 C25 120.1(3)
C21 C22 C23 121.1(3)
C21 C22 N1 121.2(3)
C23 C22 N1 117.5(3)
C22 C23 C24 120.6(3)
C22 C23 H23 119.7
C24 C23 H23 119.7
O5 C24 C23 124.7(3)
O5 C24 C19 116.8(3)
C23 C24 C19 118.5(3)
C21 C25 N2 108.9(2)
C21 C25 H25A 109.9
N2 C25 H25A 109.9
C21 C25 H25B 109.9
N2 C25 H25B 109.9
H25A C25 H25B 108.3
N1 C26 N2 110.2(2)
N1 C26 H26A 109.6
N2 C26 H26A 109.6
N1 C26 H26B 109.6
N2 C26 H26B 109.6
H26A C26 H26B 108.1
N1 C27 C3 110.3(2)
N1 C27 H27A 109.6
C3 C27 H27A 109.6
N1 C27 H27B 109.6
C3 C27 H27B 109.6
H27A C27 H27B 108.1
F1' C28 F2' 111.0(6)
F3 C28 F2 107.2(8)
F3 C28 F1 110.9(8)
F2 C28 F1 98.0(7)
F1' C28 F3' 108.1(6)
F2' C28 F3' 98.4(6)
F3 C28 C29 119.4(6)
F1' C28 C29 119.0(5)
F2' C28 C29 112.4(4)
F2 C28 C29 108.2(5)
F1 C28 C29 110.8(6)
F3' C28 C29 105.4(4)
O9 C29 O10 129.0(3)
O9 C29 C28 116.5(4)
O10 C29 C28 114.5(3)
C26 N1 C22 112.5(2)
C26 N1 C27 107.8(2)
C22 N1 C27 110.3(2)
C4 N2 C25 110.2(2)
C4 N2 C26 111.7(2)
C25 N2 C26 106.7(2)
C4 N2 H2A 109.4
C25 N2 H2A 109.4
C26 N2 H2A 109.4
C1 O1 C7 119.5(2)
C6 O2 C13 118.8(2)
C9 O3 C8 113.4(2)
C10 O4 C11 114.0(2)
C24 O5 C12 120.0(2)
C14 O6 C15 112.6(2)
C16 O7 C17 111.1(3)
C19 O8 C18 114.8(2)

loop_
_geom_bond_atom_site_label_1
_geom_bond_atom_site_label_2
_geom_bond_distance
C1 O1 1.375(3)
C1 C2 1.384(4)
C1 C6 1.401(4)
C2 C3 1.402(4)
C2 H2 0.9500
C3 C4 1.382(4)
C3 C27 1.510(4)
C4 C5 1.390(4)
C4 N2 1.489(4)
C5 C6 1.386(4)
C5 H5 0.9500
C6 O2 1.375(3)
C7 O1 1.442(4)
C7 C8 1.490(4)
C7 H7A 0.9900
C7 H7B 0.9900
C8 O3 1.428(3)
C8 H8A 0.9900
C8 H8B 0.9900
C9 O3 1.409(4)
C9 C10 1.506(4)
C9 H9A 0.9900
C9 H9B 0.9900
C10 O4 1.416(4)
C10 H10A 0.9900
C10 H10B 0.9900
C11 O4 1.436(4)
C11 C12 1.494(4)
C11 H11A 0.9900
C11 H11B 0.9900
C12 O5 1.442(4)
C12 H12A 0.9900
C12 H12B 0.9900
C13 O2 1.447(4)
C13 C14 1.517(5)
C13 H13A 0.9900
C13 H13B 0.9900
C14 O6 1.424(4)
C14 H14A 0.9900
C14 H14B 0.9900
C15 O6 1.436(4)
C15 C16 1.507(5)
C15 H15A 0.9900
C15 H15B 0.9900
C16 O7 1.419(4)
C16 H16A 0.9900
C16 H16B 0.9900
C17 O7 1.427(4)
C17 C18 1.502(4)
C17 H17A 0.9900
C17 H17B 0.9900
C18 O8 1.451(4)
C18 H18A 0.9900
C18 H18B 0.9900
C19 C20 1.372(4)
C19 O8 1.391(4)
C19 C24 1.412(5)
C20 C21 1.401(4)
C20 H20 0.9500
C21 C22 1.392(4)
C21 C25 1.501(4)
C22 C23 1.388(4)
C22 N1 1.449(4)
C23 C24 1.395(4)
C23 H23 0.9500
C24 O5 1.368(4)
C25 N2 1.503(4)
C25 H25A 0.9900
C25 H25B 0.9900
C26 N1 1.441(4)
C26 N2 1.506(4)
C26 H26A 0.9900
C26 H26B 0.9900
C27 N1 1.482(4)
C27 H27A 0.9900
C27 H27B 0.9900
C28 F3 1.186(9)
C28 F1' 1.227(8)
C28 F2' 1.349(7)
C28 F2 1.406(9)
C28 F1 1.409(12)
C28 F3' 1.429(8)
C28 C29 1.532(5)
C29 O9 1.222(4)
C29 O10 1.250(4)
N2 H2A 1.0000
